data_7237881
loop_
_publ_author_name
'Yano, Yoshio'
'Ono, Toshikazu'
'Hatanaka, Sou'
'Gryko, Daniel T.'
'Hisaeda, Yoshio'

_publ_section_title
;
 Salt--cocrystal continuum for photofunction modulation:
 stimuli-responsive fluorescence color-tuning of pyridine-modified
 intramolecular charge-transfer dyes and acid complexes
;
_journal_issue 29
_journal_name_full 'Journal of Materials Chemistry C'
_journal_page_first 8847
_journal_paper_doi 10.1039/C9TC02524C
_journal_volume 7
_journal_year 2019
_chemical_formula_moiety 'C30 H24 N4'
_chemical_formula_sum 'C30 H24 N4'
_chemical_formula_weight 440.53
_space_group_crystal_system triclinic
_space_group_IT_number 2
_space_group_name_Hall '-P 1'
_space_group_name_H-M_alt 'P -1'
_atom_sites_solution_hydrogens geom
_atom_sites_solution_primary dual
_audit_creation_date 2019-01-21
_audit_creation_method
;
Olex2 1.2-ac3
(compiled 2017.02.24 svn.r3390 for Rigaku Oxford Diffraction, GUI svn.r5318)
;
_cell_angle_alpha 89.603(8)
_cell_angle_beta 77.345(8)
_cell_angle_gamma 82.266(7)
_cell_formula_units_Z 1
_cell_length_a 6.0824(4)
_cell_length_b 7.1390(7)
_cell_length_c 13.6977(15)
_cell_measurement_reflns_used 1838
_cell_measurement_temperature 123
_cell_measurement_theta_max 32.7180
_cell_measurement_theta_min 3.0150
_cell_volume 574.90(9)
_computing_cell_refinement 'CrysAlisPro 1.171.39.34a (Rigaku OD, 2017)'
_computing_data_collection 'CrysAlisPro 1.171.39.34a (Rigaku OD, 2017)'
_computing_data_reduction 'CrysAlisPro 1.171.39.34a (Rigaku OD, 2017)'
_computing_molecular_graphics 'Olex2 (Dolomanov et al., 2009)'
_computing_publication_material 'Olex2 (Dolomanov et al., 2009)'
_computing_structure_refinement 'ShelXL (Sheldrick, 2015)'
_computing_structure_solution 'ShelXT (Sheldrick, 2015)'
_diffrn_ambient_temperature 123
_diffrn_detector 'CCD plate'
_diffrn_measured_fraction_theta_full 0.995
_diffrn_measured_fraction_theta_max 0.991
_diffrn_measurement_details
;
List of Runs (angles in degrees, time in seconds):

  # Type    Start    End  Width  t~exp~   \w     \q     \k     \f   Frames
--------------------------------------------------------------------------
  1  \w    -74.00 119.00   1.00   50.00    --   30.00  54.00-180.00  193
  2  \w    -73.00 109.00   1.00   50.00    --   30.00  54.00  60.00  182
;
_diffrn_measurement_device 'two-circle diffractometer'
_diffrn_measurement_device_type 'XtaLAB Mini (JP)'
_diffrn_measurement_method '\w scans'
_diffrn_orient_matrix_type 'CrysAlisPro convention (1999,Acta A55,543-557)'
_diffrn_orient_matrix_UB_11 -0.0391615000
_diffrn_orient_matrix_UB_12 0.0047429000
_diffrn_orient_matrix_UB_13 0.0527688000
_diffrn_orient_matrix_UB_21 -0.0179968000
_diffrn_orient_matrix_UB_22 0.1001414000
_diffrn_orient_matrix_UB_23 -0.0014281000
_diffrn_orient_matrix_UB_31 -0.1126829000
_diffrn_orient_matrix_UB_32 -0.0029962000
_diffrn_orient_matrix_UB_33 -0.0056030000
_diffrn_radiation_monochromator graphite
_diffrn_radiation_probe x-ray
_diffrn_radiation_type MoK\a
_diffrn_radiation_wavelength 0.71073
_diffrn_reflns_av_R_equivalents 0.0199
_diffrn_reflns_av_unetI/netI 0.0316
_diffrn_reflns_Laue_measured_fraction_full 0.995
_diffrn_reflns_Laue_measured_fraction_max 0.991
_diffrn_reflns_limit_h_max 7
_diffrn_reflns_limit_h_min -7
_diffrn_reflns_limit_k_max 7
_diffrn_reflns_limit_k_min -8
_diffrn_reflns_limit_l_max 17
_diffrn_reflns_limit_l_min -15
_diffrn_reflns_number 3846
_diffrn_reflns_point_group_measured_fraction_full 0.995
_diffrn_reflns_point_group_measured_fraction_max 0.991
_diffrn_reflns_theta_full 25.242
_diffrn_reflns_theta_max 26.368
_diffrn_reflns_theta_min 2.880
_diffrn_source 'fine-focus sealed X-ray tube'
_diffrn_source_type 'Rigaku (Mo) X-ray Source'
_exptl_absorpt_coefficient_mu 0.076
_exptl_absorpt_correction_T_max 1.00000
_exptl_absorpt_correction_T_min 0.81420
_exptl_absorpt_correction_type multi-scan
_exptl_absorpt_process_details
;
CrysAlisPro 1.171.39.34a (Rigaku Oxford Diffraction, 2017)
Empirical absorption correction using spherical harmonics,
 implemented in SCALE3 ABSPACK scaling algorithm.
;
_exptl_crystal_colour colourless
_exptl_crystal_colour_primary colourless
_exptl_crystal_density_diffrn 1.272
_exptl_crystal_description plate
_exptl_crystal_F_000 232
_exptl_crystal_size_max 0.55
_exptl_crystal_size_mid 0.15
_exptl_crystal_size_min 0.1
_refine_diff_density_max 0.237
_refine_diff_density_min -0.249
_refine_diff_density_rms 0.049
_refine_ls_extinction_method none
_refine_ls_goodness_of_fit_ref 0.989
_refine_ls_hydrogen_treatment constr
_refine_ls_matrix_type full
_refine_ls_number_parameters 155
_refine_ls_number_reflns 2335
_refine_ls_number_restraints 0
_refine_ls_restrained_S_all 0.989
_refine_ls_R_factor_all 0.0530
_refine_ls_R_factor_gt 0.0453
_refine_ls_shift/su_max 0.000
_refine_ls_shift/su_mean 0.000
_refine_ls_structure_factor_coef Fsqd
_refine_ls_weighting_details 'w=1/[\s^2^(Fo^2^)+(0.0900P)^2^+0.1400P] where P=(Fo^2^+2Fc^2^)/3'
_refine_ls_weighting_scheme calc
_refine_ls_wR_factor_gt 0.1272
_refine_ls_wR_factor_ref 0.1377
_reflns_Friedel_coverage 0.000
_reflns_number_gt 2012
_reflns_number_total 2335
_reflns_threshold_expression 'I > 2\s(I)'
_cod_data_source_file c9tc02524c2.cif
_cod_data_source_block yano081
_cod_database_code 7237881
_shelx_shelxl_version_number 2017/1
_chemical_oxdiff_formula 'C H N'
_chemical_oxdiff_usercomment 1
_shelx_space_group_comment
;
The symmetry employed for this shelxl refinement is uniquely defined
by the following loop, which should always be used as a source of
symmetry information in preference to the above space-group names.
They are only intended as comments.
;
_diffrn_oxdiff_ac3_digest_frames
;
01b4fc74f4d0ac217e3697d9797238842b00375e995
;
_reflns_odcompleteness_completeness 99.07
_reflns_odcompleteness_iscentric 1
_reflns_odcompleteness_theta 26.32
_olex2_refinement_description
;
1. Fixed Uiso
 At 1.2 times of:
  All C(H) groups
 At 1.5 times of:
  All C(H,H,H) groups
2.a Aromatic/amide H refined with riding coordinates:
 C3(H3), C14(H14), C8(H8), C7(H7), C11(H11), C13(H13), C10(H10), C6(H6), C5(H5)
2.b Idealised Me refined as rotating group:
 C15(H15A,H15B,H15C)
;
_olex2_submission_special_instructions 'No special instructions were received'
_oxdiff_exptl_absorpt_empirical_details
;
Empirical correction (ABSPACK) includes:
- Absorption correction using spherical harmonics
- Frame scaling
;
_oxdiff_exptl_absorpt_empirical_full_max 1.304
_oxdiff_exptl_absorpt_empirical_full_min 0.793

loop_
_space_group_symop_operation_xyz
'x, y, z'
'-x, -y, -z'

loop_
_atom_site_label
_atom_site_type_symbol
_atom_site_fract_x
_atom_site_fract_y
_atom_site_fract_z
_atom_site_U_iso_or_equiv
_atom_site_adp_type
_atom_site_occupancy
_atom_site_site_symmetry_order
_atom_site_calc_flag
_atom_site_refinement_flags_posn
N1 N 0.31869(18) 0.53121(16) 0.61742(8) 0.0207(3) Uani 1 1 d .
N2 N 1.2569(2) 0.05312(17) 0.23221(9) 0.0292(3) Uani 1 1 d .
C9 C 0.2712(2) 0.46336(18) 0.71787(10) 0.0207(3) Uani 1 1 d .
C3 C 0.7203(2) 0.33991(18) 0.53231(10) 0.0210(3) Uani 1 1 d .
H3 H 0.778561 0.268506 0.582066 0.025 Uiso 1 1 calc R
C14 C 0.0813(2) 0.37172(19) 0.75287(10) 0.0239(3) Uani 1 1 d .
H14 H -0.022737 0.359512 0.711470 0.029 Uiso 1 1 calc R
C4 C 1.0361(2) 0.23528(18) 0.37866(10) 0.0215(3) Uani 1 1 d .
C1 C 0.5113(2) 0.46130(18) 0.54555(9) 0.0206(3) Uani 1 1 d .
C8 C 1.2184(2) 0.19527(18) 0.42620(10) 0.0223(3) Uani 1 1 d .
H8 H 1.205505 0.241352 0.492396 0.027 Uiso 1 1 calc R
C7 C 1.4177(2) 0.08797(19) 0.37595(11) 0.0251(3) Uani 1 1 d .
H7 H 1.543097 0.059661 0.406962 0.030 Uiso 1 1 calc R
C11 C 0.3844(3) 0.4069(2) 0.87450(10) 0.0283(3) Uani 1 1 d .
H11 H 0.488756 0.419451 0.915732 0.034 Uiso 1 1 calc R
C13 C 0.0446(2) 0.2980(2) 0.84893(11) 0.0281(3) Uani 1 1 d .
H13 H -0.085482 0.236506 0.872414 0.034 Uiso 1 1 calc R
C10 C 0.4226(2) 0.48212(19) 0.77915(10) 0.0240(3) Uani 1 1 d .
H10 H 0.550994 0.545840 0.756000 0.029 Uiso 1 1 calc R
C12 C 0.1959(3) 0.3131(2) 0.91116(10) 0.0289(4) Uani 1 1 d .
C6 C 1.4303(2) 0.02254(19) 0.27913(11) 0.0275(3) Uani 1 1 d .
H6 H 1.568929 -0.047541 0.244336 0.033 Uiso 1 1 calc R
C2 C 0.8225(2) 0.34697(18) 0.43121(10) 0.0210(3) Uani 1 1 d .
C5 C 1.0650(2) 0.15741(19) 0.28177(10) 0.0250(3) Uani 1 1 d .
H5 H 0.941119 0.180067 0.249463 0.030 Uiso 1 1 calc R
C15 C 0.1615(3) 0.2270(2) 1.01375(12) 0.0414(4) Uani 1 1 d .
H15A H 0.253684 0.102409 1.009565 0.062 Uiso 1 1 calc GR
H15B H 0.000626 0.213300 1.037925 0.062 Uiso 1 1 calc GR
H15C H 0.208116 0.309391 1.060201 0.062 Uiso 1 1 calc GR

loop_
_atom_site_aniso_label
_atom_site_aniso_U_11
_atom_site_aniso_U_22
_atom_site_aniso_U_33
_atom_site_aniso_U_23
_atom_site_aniso_U_13
_atom_site_aniso_U_12
N1 0.0191(5) 0.0211(6) 0.0191(6) -0.0019(4) -0.0024(4) 0.0042(4)
N2 0.0297(7) 0.0276(6) 0.0258(6) -0.0038(5) -0.0029(5) 0.0070(5)
C9 0.0218(6) 0.0187(6) 0.0185(6) -0.0021(5) -0.0024(5) 0.0050(5)
C3 0.0212(6) 0.0201(6) 0.0211(6) -0.0009(5) -0.0057(5) 0.0012(5)
C14 0.0208(7) 0.0243(7) 0.0245(7) -0.0018(5) -0.0042(5) 0.0036(5)
C4 0.0211(6) 0.0171(6) 0.0237(7) 0.0002(5) -0.0023(5) 0.0018(5)
C1 0.0204(6) 0.0204(7) 0.0194(6) -0.0025(5) -0.0031(5) 0.0009(5)
C8 0.0240(7) 0.0184(6) 0.0232(7) -0.0016(5) -0.0039(5) -0.0004(5)
C7 0.0227(7) 0.0201(7) 0.0308(7) 0.0022(5) -0.0056(5) 0.0026(5)
C11 0.0336(8) 0.0277(7) 0.0226(7) -0.0048(5) -0.0093(6) 0.0052(6)
C13 0.0266(7) 0.0244(7) 0.0279(7) -0.0006(6) 0.0021(6) 0.0026(6)
C10 0.0240(7) 0.0226(7) 0.0238(7) -0.0022(5) -0.0048(5) 0.0025(5)
C12 0.0370(8) 0.0234(7) 0.0208(7) -0.0021(5) -0.0018(6) 0.0083(6)
C6 0.0252(7) 0.0220(7) 0.0303(8) -0.0006(6) 0.0000(6) 0.0046(5)
C2 0.0211(6) 0.0186(6) 0.0221(7) -0.0013(5) -0.0047(5) 0.0012(5)
C5 0.0251(7) 0.0231(7) 0.0249(7) -0.0021(5) -0.0060(5) 0.0048(5)
C15 0.0568(11) 0.0386(9) 0.0244(8) 0.0051(7) -0.0049(7) 0.0018(8)

loop_
_atom_type_symbol
_atom_type_description
_atom_type_scat_dispersion_real
_atom_type_scat_dispersion_imag
_atom_type_scat_source
C C 0.0033 0.0016 'International Tables Vol C Tables 4.2.6.8 and 6.1.1.4'
H H 0.0000 0.0000 'International Tables Vol C Tables 4.2.6.8 and 6.1.1.4'
N N 0.0061 0.0033 'International Tables Vol C Tables 4.2.6.8 and 6.1.1.4'

loop_
_geom_angle_atom_site_label_1
_geom_angle_atom_site_label_2
_geom_angle_atom_site_label_3
_geom_angle
_geom_angle_site_symmetry_1
_geom_angle_site_symmetry_3
C1 N1 C9 123.18(11) . .
C1 N1 C2 107.22(10) . 2_666
C2 N1 C9 129.04(10) 2_666 .
C5 N2 C6 117.10(12) . .
C14 C9 N1 120.72(12) . .
C10 C9 N1 119.33(12) . .
C10 C9 C14 119.89(12) . .
C1 C3 H3 127.2 . .
C2 C3 H3 127.2 . .
C2 C3 C1 105.67(11) . .
C9 C14 H14 120.1 . .
C9 C14 C13 119.84(13) . .
C13 C14 H14 120.1 . .
C8 C4 C2 120.28(12) . .
C8 C4 C5 117.06(12) . .
C5 C4 C2 122.60(12) . .
N1 C1 C3 142.59(12) . .
C1 C1 N1 108.03(14) 2_666 .
C1 C1 C3 109.39(14) 2_666 .
C4 C8 H8 120.2 . .
C7 C8 C4 119.52(12) . .
C7 C8 H8 120.2 . .
C8 C7 H7 120.7 . .
C8 C7 C6 118.64(13) . .
C6 C7 H7 120.7 . .
C10 C11 H11 119.2 . .
C10 C11 C12 121.62(13) . .
C12 C11 H11 119.2 . .
C14 C13 H13 119.4 . .
C14 C13 C12 121.23(13) . .
C12 C13 H13 119.4 . .
C9 C10 H10 120.2 . .
C11 C10 C9 119.59(13) . .
C11 C10 H10 120.2 . .
C11 C12 C15 120.77(14) . .
C13 C12 C11 117.82(13) . .
C13 C12 C15 121.39(14) . .
N2 C6 C7 123.56(12) . .
N2 C6 H6 118.2 . .
C7 C6 H6 118.2 . .
N1 C2 C4 123.47(11) 2_666 .
C3 C2 N1 109.70(11) . 2_666
C3 C2 C4 126.67(12) . .
N2 C5 C4 124.07(13) . .
N2 C5 H5 118.0 . .
C4 C5 H5 118.0 . .
C12 C15 H15A 109.5 . .
C12 C15 H15B 109.5 . .
C12 C15 H15C 109.5 . .
H15A C15 H15B 109.5 . .
H15A C15 H15C 109.5 . .
H15B C15 H15C 109.5 . .

loop_
_geom_bond_atom_site_label_1
_geom_bond_atom_site_label_2
_geom_bond_distance
_geom_bond_site_symmetry_2
N1 C9 1.4372(16) .
N1 C1 1.3911(16) .
N1 C2 1.4070(16) 2_666
N2 C6 1.3438(19) .
N2 C5 1.3427(17) .
C9 C14 1.396(2) .
C9 C10 1.3943(19) .
C3 H3 0.9500 .
C3 C1 1.4155(17) .
C3 C2 1.3919(18) .
C14 H14 0.9500 .
C14 C13 1.3968(19) .
C4 C8 1.4011(19) .
C4 C2 1.4701(17) .
C4 C5 1.4082(19) .
C1 C1 1.388(3) 2_666
C8 H8 0.9500 .
C8 C7 1.3862(18) .
C7 H7 0.9500 .
C7 C6 1.392(2) .
C11 H11 0.9500 .
C11 C10 1.3925(19) .
C11 C12 1.402(2) .
C13 H13 0.9500 .
C13 C12 1.399(2) .
C10 H10 0.9500 .
C12 C15 1.5133(19) .
C6 H6 0.9500 .
C5 H5 0.9500 .
C15 H15A 0.9800 .
C15 H15B 0.9800 .
C15 H15C 0.9800 .
